data_7211097
loop_
_publ_author_name
'Zhang, Xiaoxi'
'Xing, Na'
'Bai, Fengying'
'Wan, Lijuan'
'Shan, Hui'
'Hou, Yanan'
'Xing, Yongheng'
'Shi, Zhan'

_publ_section_title
;
 Multi-functional d10 metal--organic materials based on
 bis-pyrazole/pyridine ligands supported by a 2,6-di(3-pyrazolyl)pyridine
 with different spanning flexible dicarboxylate ligands: synthesis,
 structure, photoluminescent and catalytic properties
;
_journal_issue 44
_journal_name_full CrystEngComm
_journal_page_first 9135
_journal_paper_doi 10.1039/c3ce41213j
_journal_volume 15
_journal_year 2013
_chemical_formula_sum 'C51 H42 N10 O6 Zn2'
_chemical_formula_weight 1021.73
_chemical_name_systematic
;
?
;
_space_group_IT_number 2
_symmetry_cell_setting triclinic
_symmetry_space_group_name_Hall '-P 1'
_symmetry_space_group_name_H-M 'P -1'
_atom_sites_solution_hydrogens geom
_atom_sites_solution_primary direct
_atom_sites_solution_secondary difmap
_audit_creation_method SHELXL-97
_cell_angle_alpha 77.404(2)
_cell_angle_beta 79.051(2)
_cell_angle_gamma 89.147(2)
_cell_formula_units_Z 2
_cell_length_a 10.9728(19)
_cell_length_b 12.610(2)
_cell_length_c 16.807(3)
_cell_measurement_reflns_used 3788
_cell_measurement_temperature 293(2)
_cell_measurement_theta_max 24.79
_cell_measurement_theta_min 2.47
_cell_volume 2227.4(7)
_computing_cell_refinement 'Bruker SMART'
_computing_data_collection 'Bruker SMART'
_computing_data_reduction 'Bruker SAINT'
_computing_molecular_graphics 'Bruker SHELXTL'
_computing_publication_material 'Bruker SHELXTL'
_computing_structure_refinement 'SHELXL-97 (Sheldrick, 1997)'
_computing_structure_solution 'SHELXS-97 (Sheldrick, 1990)'
_diffrn_ambient_temperature 293(2)
_diffrn_measured_fraction_theta_full 0.985
_diffrn_measured_fraction_theta_max 0.985
_diffrn_measurement_device_type 'CCD area detector'
_diffrn_measurement_method 'phi and omega scans'
_diffrn_radiation_monochromator graphite
_diffrn_radiation_source 'fine-focus sealed tube'
_diffrn_radiation_type MoK\a
_diffrn_radiation_wavelength 0.71073
_diffrn_reflns_av_R_equivalents 0.0201
_diffrn_reflns_av_sigmaI/netI 0.0435
_diffrn_reflns_limit_h_max 12
_diffrn_reflns_limit_h_min -13
_diffrn_reflns_limit_k_max 14
_diffrn_reflns_limit_k_min -12
_diffrn_reflns_limit_l_max 19
_diffrn_reflns_limit_l_min -19
_diffrn_reflns_number 11203
_diffrn_reflns_theta_full 25.00
_diffrn_reflns_theta_max 25.00
_diffrn_reflns_theta_min 2.06
_exptl_absorpt_coefficient_mu 1.142
_exptl_absorpt_correction_T_max 0.802
_exptl_absorpt_correction_T_min 0.590
_exptl_absorpt_correction_type multi-scan
_exptl_crystal_density_diffrn 1.523
_exptl_crystal_density_method 'not measured'
_exptl_crystal_F_000 1052
_exptl_crystal_size_max 0.679
_exptl_crystal_size_mid 0.392
_exptl_crystal_size_min 0.193
_refine_diff_density_max 0.503
_refine_diff_density_min -0.482
_refine_diff_density_rms 0.063
_refine_ls_extinction_method none
_refine_ls_goodness_of_fit_ref 1.078
_refine_ls_hydrogen_treatment mixed
_refine_ls_matrix_type full
_refine_ls_number_parameters 631
_refine_ls_number_reflns 7713
_refine_ls_number_restraints 1
_refine_ls_restrained_S_all 1.180
_refine_ls_R_factor_all 0.0574
_refine_ls_R_factor_gt 0.0396
_refine_ls_shift/su_max 0.003
_refine_ls_shift/su_mean 0.000
_refine_ls_structure_factor_coef Fsqd
_refine_ls_weighting_details 'calc w=1/[\s^2^(Fo^2^)+(0.0602P)^2^+0.0000P] where P=(Fo^2^+2Fc^2^)/3'
_refine_ls_weighting_scheme calc
_refine_ls_wR_factor_gt 0.1050
_refine_ls_wR_factor_ref 0.1125
_reflns_number_gt 5858
_reflns_number_total 7713
_reflns_threshold_expression >2sigma(I)
_cod_data_source_file c3ce41213j.txt
_cod_data_source_block 5
_cod_depositor_comments
;
The following automatic conversions were performed:

'_symmetry_cell_setting' value 'Triclinic' changed to 'triclinic'
according to /home/saulius/struct/CIF-dictionaries/cif_core.dic
dictionary named 'cif_core.dic' version 2.4.2 from 2011-04-26.

Automatic conversion script
Id: cif_fix_values 1891 2012-01-12 08:04:46Z andrius 
;
_cod_original_sg_symbol_H-M p-1
_cod_database_code 7211097

loop_
_symmetry_equiv_pos_as_xyz
'x, y, z'
'-x, -y, -z'

loop_
_atom_site_label
_atom_site_type_symbol
_atom_site_fract_x
_atom_site_fract_y
_atom_site_fract_z
_atom_site_U_iso_or_equiv
_atom_site_adp_type
_atom_site_occupancy
_atom_site_symmetry_multiplicity
_atom_site_calc_flag
_atom_site_refinement_flags
Zn1 Zn 0.08292(4) 0.18394(3) 0.79940(2) 0.03489(13) Uani 1 1 d .
Zn2 Zn 0.17457(4) 0.45867(3) 0.66873(2) 0.03574(13) Uani 1 1 d .
O1 O -0.1789(3) 0.2664(2) 0.8071(2) 0.0727(9) Uani 1 1 d .
O2 O -0.0179(2) 0.27288(19) 0.86827(14) 0.0445(6) Uani 1 1 d .
O3 O 0.1515(3) 0.5425(3) 0.8167(2) 0.0892(11) Uani 1 1 d .
O4 O 0.0250(2) 0.49472(19) 0.74230(14) 0.0443(6) Uani 1 1 d .
O1W O 0.2758(5) 0.6952(4) 0.8485(3) 0.1460(18) Uani 1 1 d .
H1WA H 0.3187 0.7295 0.8027 0.219 Uiso 1 1 d RD
H1WB H 0.2123 0.7315 0.8622 0.219 Uiso 1 1 d R
O2W O 0.7143(3) 0.1039(3) 0.7706(2) 0.0902(11) Uani 1 1 d .
H2WA H 0.7361 0.1324 0.8074 0.135 Uiso 1 1 d R
H2WB H 0.7575 0.0484 0.7655 0.135 Uiso 1 1 d R
N1 N 0.0736(3) 0.2083(2) 0.67877(16) 0.0347(6) Uani 1 1 d .
N2 N 0.1079(3) 0.3120(2) 0.63874(16) 0.0351(6) Uani 1 1 d .
N3 N 0.1765(2) 0.5015(2) 0.53969(16) 0.0349(6) Uani 1 1 d .
N4 N 0.2465(3) 0.6308(2) 0.62505(17) 0.0418(7) Uani 1 1 d .
N5 N 0.2872(3) 0.7101(2) 0.65443(17) 0.0434(7) Uani 1 1 d .
H5A H 0.2917 0.7032 0.7058 0.052 Uiso 1 1 calc RD
N6 N 0.3031(2) 0.3732(2) 0.72343(16) 0.0352(6) Uani 1 1 d .
N7 N 0.2579(3) 0.2753(2) 0.77069(16) 0.0359(7) Uani 1 1 d .
N8 N 0.2031(3) 0.0834(2) 0.86644(16) 0.0341(6) Uani 1 1 d .
N9 N -0.0254(3) 0.0234(2) 0.86395(17) 0.0392(7) Uani 1 1 d .
N10 N -0.1340(3) -0.0279(2) 0.86966(17) 0.0419(7) Uani 1 1 d .
H10A H -0.1924 0.0005 0.8450 0.050 Uiso 1 1 calc R
C1 C -0.0983(4) 0.0061(3) 0.6160(3) 0.0629(12) Uani 1 1 d .
H1A H -0.1374 0.0569 0.5809 0.075 Uiso 1 1 calc R
C2 C -0.1402(5) -0.0996(4) 0.6372(3) 0.0822(15) Uani 1 1 d .
H2A H -0.2088 -0.1197 0.6182 0.099 Uiso 1 1 calc R
C3 C -0.0812(5) -0.1757(4) 0.6864(3) 0.0752(15) Uani 1 1 d .
H3A H -0.1087 -0.2480 0.7000 0.090 Uiso 1 1 calc R
C4 C 0.0188(4) -0.1461(3) 0.7158(3) 0.0603(12) Uani 1 1 d .
H4A H 0.0586 -0.1984 0.7493 0.072 Uiso 1 1 calc R
C5 C 0.0607(4) -0.0387(3) 0.6960(2) 0.0442(9) Uani 1 1 d .
H5B H 0.1283 -0.0191 0.7162 0.053 Uiso 1 1 calc R
C6 C 0.0015(3) 0.0399(3) 0.6457(2) 0.0405(8) Uani 1 1 d .
C7 C 0.0416(3) 0.1549(3) 0.6232(2) 0.0360(8) Uani 1 1 d .
C8 C 0.0546(3) 0.2256(3) 0.5465(2) 0.0387(8) Uani 1 1 d .
H8A H 0.0379 0.2113 0.4976 0.046 Uiso 1 1 calc R
C9 C 0.0981(3) 0.3230(3) 0.55850(19) 0.0343(8) Uani 1 1 d .
C10 C 0.1342(3) 0.4287(3) 0.5031(2) 0.0341(8) Uani 1 1 d .
C11 C 0.1259(3) 0.4556(3) 0.4196(2) 0.0417(9) Uani 1 1 d .
H11A H 0.0931 0.4059 0.3952 0.050 Uiso 1 1 calc R
C12 C 0.1675(3) 0.5576(3) 0.3735(2) 0.0465(9) Uani 1 1 d .
H12A H 0.1643 0.5766 0.3173 0.056 Uiso 1 1 calc R
C13 C 0.2136(3) 0.6308(3) 0.4110(2) 0.0462(9) Uani 1 1 d .
H13A H 0.2433 0.6991 0.3802 0.055 Uiso 1 1 calc R
C14 C 0.2150(3) 0.6015(3) 0.4949(2) 0.0361(8) Uani 1 1 d .
C15 C 0.2543(3) 0.6726(3) 0.5445(2) 0.0375(8) Uani 1 1 d .
C16 C 0.2999(3) 0.7789(3) 0.5239(2) 0.0421(9) Uani 1 1 d .
H16A H 0.3136 0.8252 0.4716 0.051 Uiso 1 1 calc R
C17 C 0.3206(3) 0.8021(3) 0.5969(2) 0.0413(8) Uani 1 1 d .
C18 C 0.3655(3) 0.9019(3) 0.6157(2) 0.0458(9) Uani 1 1 d .
C19 C 0.3451(4) 1.0014(3) 0.5682(3) 0.0656(12) Uani 1 1 d .
H19A H 0.3063 1.0049 0.5231 0.079 Uiso 1 1 calc R
C20 C 0.3812(5) 1.0962(4) 0.5862(3) 0.0825(16) Uani 1 1 d .
H20A H 0.3647 1.1630 0.5543 0.099 Uiso 1 1 calc R
C21 C 0.4414(5) 1.0922(4) 0.6510(3) 0.0783(16) Uani 1 1 d .
H21A H 0.4670 1.1560 0.6629 0.094 Uiso 1 1 calc R
C22 C 0.4635(5) 0.9929(4) 0.6984(3) 0.0826(15) Uani 1 1 d .
H22A H 0.5044 0.9893 0.7426 0.099 Uiso 1 1 calc R
C23 C 0.4256(4) 0.8995(4) 0.6806(3) 0.0672(12) Uani 1 1 d .
H23A H 0.4409 0.8328 0.7132 0.081 Uiso 1 1 calc R
C24 C 0.5048(3) 0.5283(3) 0.6086(2) 0.0402(8) Uani 1 1 d .
H24A H 0.4691 0.4891 0.5776 0.048 Uiso 1 1 calc R
C25 C 0.5689(3) 0.6247(3) 0.5693(2) 0.0466(9) Uani 1 1 d .
H25A H 0.5757 0.6504 0.5123 0.056 Uiso 1 1 calc R
C26 C 0.6227(4) 0.6826(3) 0.6152(3) 0.0535(10) Uani 1 1 d .
H26A H 0.6654 0.7480 0.5893 0.064 Uiso 1 1 calc R
C27 C 0.6131(4) 0.6433(3) 0.6991(3) 0.0572(11) Uani 1 1 d .
H27A H 0.6499 0.6822 0.7298 0.069 Uiso 1 1 calc R
C28 C 0.5496(3) 0.5474(3) 0.7383(2) 0.0510(10) Uani 1 1 d .
H28A H 0.5445 0.5215 0.7950 0.061 Uiso 1 1 calc R
C29 C 0.4929(3) 0.4888(3) 0.6933(2) 0.0357(8) Uani 1 1 d .
C30 C 0.4198(3) 0.3874(3) 0.7352(2) 0.0366(8) Uani 1 1 d .
C31 C 0.4519(3) 0.2972(3) 0.7898(2) 0.0413(9) Uani 1 1 d .
H31A H 0.5266 0.2849 0.8084 0.050 Uiso 1 1 calc R
C32 C 0.3474(3) 0.2294(3) 0.8105(2) 0.0365(8) Uani 1 1 d .
C33 C 0.3175(3) 0.1209(3) 0.8633(2) 0.0366(8) Uani 1 1 d .
C34 C 0.3993(4) 0.0591(3) 0.9068(2) 0.0481(9) Uani 1 1 d .
H34A H 0.4794 0.0851 0.9035 0.058 Uiso 1 1 calc R
C35 C 0.3589(4) -0.0418(3) 0.9553(2) 0.0551(11) Uani 1 1 d .
H35A H 0.4119 -0.0842 0.9854 0.066 Uiso 1 1 calc R
C36 C 0.2414(4) -0.0797(3) 0.9591(2) 0.0497(10) Uani 1 1 d .
H36A H 0.2138 -0.1476 0.9917 0.060 Uiso 1 1 calc R
C37 C 0.1644(3) -0.0156(3) 0.9140(2) 0.0376(8) Uani 1 1 d .
C38 C 0.0380(3) -0.0474(3) 0.91036(19) 0.0375(8) Uani 1 1 d .
C39 C -0.0308(4) -0.1431(3) 0.9459(2) 0.0431(9) Uani 1 1 d .
H39A H -0.0070 -0.2042 0.9811 0.052 Uiso 1 1 calc R
C40 C -0.1418(4) -0.1290(3) 0.9182(2) 0.0419(9) Uani 1 1 d .
C41 C -0.2505(4) -0.2031(3) 0.9344(2) 0.0480(10) Uani 1 1 d .
C42 C -0.2642(4) -0.2928(3) 0.9998(2) 0.0601(12) Uani 1 1 d .
H42A H -0.2051 -0.3062 1.0335 0.072 Uiso 1 1 calc R
C43 C -0.3661(6) -0.3627(4) 1.0150(3) 0.0807(16) Uani 1 1 d .
H43A H -0.3746 -0.4234 1.0588 0.097 Uiso 1 1 calc R
C44 C -0.4546(5) -0.3435(5) 0.9664(4) 0.0881(18) Uani 1 1 d .
H44A H -0.5231 -0.3906 0.9774 0.106 Uiso 1 1 calc R
C45 C -0.4416(5) -0.2547(4) 0.9016(4) 0.0832(15) Uani 1 1 d .
H45A H -0.5017 -0.2418 0.8686 0.100 Uiso 1 1 calc R
C46 C -0.3404(4) -0.1842(4) 0.8845(3) 0.0666(12) Uani 1 1 d .
H46A H -0.3320 -0.1245 0.8400 0.080 Uiso 1 1 calc R
C47 C -0.1260(4) 0.2992(3) 0.8559(2) 0.0478(9) Uani 1 1 d .
C48 C -0.1953(4) 0.3755(4) 0.9072(3) 0.0700(14) Uani 1 1 d .
C49A C -0.1882(9) 0.4908(8) 0.8658(6) 0.072(3) Uani 0.50 1 d P
C49B C -0.1120(9) 0.4561(6) 0.9346(4) 0.058(2) Uani 0.50 1 d P
C50 C -0.0649(5) 0.5543(4) 0.8661(3) 0.0683(13) Uani 1 1 d .
C51 C 0.0448(4) 0.5289(3) 0.8045(2) 0.0526(10) Uani 1 1 d .

loop_
_atom_site_aniso_label
_atom_site_aniso_U_11
_atom_site_aniso_U_22
_atom_site_aniso_U_33
_atom_site_aniso_U_23
_atom_site_aniso_U_13
_atom_site_aniso_U_12
Zn1 0.0397(3) 0.0344(2) 0.0306(2) -0.00446(17) -0.01003(17) 0.00214(17)
Zn2 0.0380(2) 0.0373(2) 0.0306(2) -0.00276(17) -0.00859(17) 0.00079(18)
O1 0.079(2) 0.066(2) 0.077(2) -0.0087(16) -0.0342(18) -0.0035(17)
O2 0.0527(17) 0.0417(14) 0.0379(14) -0.0071(11) -0.0082(12) 0.0101(12)
O3 0.074(2) 0.132(3) 0.082(2) -0.061(2) -0.0209(19) 0.003(2)
O4 0.0454(15) 0.0494(15) 0.0380(14) -0.0132(12) -0.0035(11) -0.0010(12)
O1W 0.147(4) 0.167(4) 0.116(4) -0.009(3) -0.026(3) -0.070(3)
O2W 0.090(3) 0.068(2) 0.126(3) -0.019(2) -0.054(2) 0.0128(19)
N1 0.0407(17) 0.0315(15) 0.0328(15) -0.0059(12) -0.0104(12) -0.0024(13)
N2 0.0412(17) 0.0350(16) 0.0286(15) -0.0051(12) -0.0074(12) 0.0000(13)
N3 0.0324(16) 0.0375(16) 0.0321(15) -0.0013(12) -0.0068(12) 0.0034(13)
N4 0.0466(19) 0.0382(17) 0.0378(17) -0.0017(13) -0.0087(14) 0.0004(14)
N5 0.0484(19) 0.0447(18) 0.0338(16) -0.0027(14) -0.0067(14) 0.0020(15)
N6 0.0349(16) 0.0321(16) 0.0370(16) -0.0015(12) -0.0098(12) -0.0038(12)
N7 0.0372(17) 0.0355(16) 0.0348(15) -0.0018(12) -0.0127(13) -0.0011(13)
N8 0.0415(17) 0.0316(15) 0.0298(15) -0.0059(12) -0.0092(12) 0.0007(13)
N9 0.0431(18) 0.0358(16) 0.0366(16) -0.0029(13) -0.0080(13) -0.0007(14)
N10 0.0440(19) 0.0393(17) 0.0412(17) -0.0047(13) -0.0098(14) 0.0004(14)
C1 0.072(3) 0.056(3) 0.068(3) -0.016(2) -0.029(2) -0.011(2)
C2 0.095(4) 0.069(3) 0.094(4) -0.026(3) -0.037(3) -0.024(3)
C3 0.095(4) 0.055(3) 0.075(3) -0.029(3) 0.003(3) -0.027(3)
C4 0.074(3) 0.041(2) 0.060(3) -0.009(2) 0.000(2) 0.005(2)
C5 0.048(2) 0.042(2) 0.042(2) -0.0117(17) -0.0039(17) 0.0016(18)
C6 0.044(2) 0.040(2) 0.040(2) -0.0163(16) -0.0052(16) -0.0003(17)
C7 0.0348(19) 0.040(2) 0.0363(19) -0.0130(16) -0.0081(15) 0.0004(15)
C8 0.042(2) 0.045(2) 0.0338(19) -0.0133(16) -0.0134(15) 0.0024(16)
C9 0.0328(19) 0.041(2) 0.0289(18) -0.0062(15) -0.0071(14) 0.0044(15)
C10 0.0277(18) 0.042(2) 0.0320(18) -0.0068(15) -0.0065(14) 0.0077(15)
C11 0.041(2) 0.051(2) 0.0332(19) -0.0075(17) -0.0101(16) 0.0077(17)
C12 0.047(2) 0.062(3) 0.0294(19) -0.0036(18) -0.0110(16) 0.010(2)
C13 0.045(2) 0.047(2) 0.038(2) 0.0070(17) -0.0063(17) 0.0034(18)
C14 0.0308(19) 0.039(2) 0.0346(19) -0.0010(15) -0.0059(14) 0.0041(15)
C15 0.0316(19) 0.040(2) 0.0358(19) 0.0005(15) -0.0047(15) 0.0025(15)
C16 0.041(2) 0.038(2) 0.041(2) 0.0030(16) -0.0072(16) 0.0012(16)
C17 0.035(2) 0.040(2) 0.044(2) -0.0034(16) -0.0025(16) 0.0020(16)
C18 0.043(2) 0.043(2) 0.047(2) -0.0062(18) -0.0010(17) -0.0020(17)
C19 0.086(3) 0.048(3) 0.058(3) 0.000(2) -0.016(2) -0.018(2)
C20 0.117(5) 0.046(3) 0.075(3) -0.001(2) -0.007(3) -0.023(3)
C21 0.091(4) 0.068(3) 0.074(3) -0.035(3) 0.014(3) -0.027(3)
C22 0.103(4) 0.083(4) 0.079(4) -0.043(3) -0.032(3) 0.007(3)
C23 0.087(4) 0.055(3) 0.067(3) -0.021(2) -0.025(3) 0.010(2)
C24 0.038(2) 0.041(2) 0.043(2) -0.0127(16) -0.0076(16) -0.0011(16)
C25 0.043(2) 0.046(2) 0.047(2) -0.0071(18) -0.0014(17) -0.0054(18)
C26 0.045(2) 0.045(2) 0.067(3) -0.013(2) -0.001(2) -0.0100(18)
C27 0.052(3) 0.060(3) 0.068(3) -0.031(2) -0.012(2) -0.013(2)
C28 0.047(2) 0.061(3) 0.047(2) -0.0174(19) -0.0063(18) -0.012(2)
C29 0.0281(18) 0.039(2) 0.040(2) -0.0094(16) -0.0068(15) 0.0010(15)
C30 0.037(2) 0.040(2) 0.0346(19) -0.0104(16) -0.0094(15) -0.0004(16)
C31 0.041(2) 0.046(2) 0.041(2) -0.0100(17) -0.0160(16) -0.0006(17)
C32 0.041(2) 0.036(2) 0.0357(19) -0.0103(15) -0.0136(16) 0.0048(16)
C33 0.049(2) 0.0337(19) 0.0301(18) -0.0086(14) -0.0124(16) 0.0046(16)
C34 0.053(2) 0.047(2) 0.049(2) -0.0048(18) -0.0259(19) 0.0059(19)
C35 0.067(3) 0.050(3) 0.054(2) -0.0047(19) -0.035(2) 0.011(2)
C36 0.071(3) 0.036(2) 0.042(2) 0.0017(17) -0.023(2) 0.0020(19)
C37 0.049(2) 0.0338(19) 0.0310(18) -0.0063(15) -0.0102(16) 0.0045(16)
C38 0.056(2) 0.0322(19) 0.0248(17) -0.0058(14) -0.0092(16) 0.0025(17)
C39 0.059(3) 0.037(2) 0.0325(19) -0.0042(15) -0.0100(17) 0.0005(18)
C40 0.055(2) 0.037(2) 0.0314(19) -0.0088(16) 0.0002(17) -0.0014(17)
C41 0.052(2) 0.043(2) 0.046(2) -0.0178(18) 0.0096(18) -0.0081(18)
C42 0.075(3) 0.048(2) 0.050(2) -0.013(2) 0.009(2) -0.013(2)
C43 0.099(4) 0.056(3) 0.075(3) -0.025(3) 0.029(3) -0.029(3)
C44 0.066(4) 0.076(4) 0.119(5) -0.049(4) 0.024(3) -0.025(3)
C45 0.061(3) 0.084(4) 0.111(4) -0.040(3) -0.009(3) -0.010(3)
C46 0.064(3) 0.061(3) 0.075(3) -0.021(2) -0.007(2) -0.012(2)
C47 0.057(3) 0.037(2) 0.040(2) 0.0060(17) -0.0019(19) 0.0027(19)
C48 0.070(3) 0.051(3) 0.071(3) -0.005(2) 0.019(2) 0.019(2)
C49A 0.077(7) 0.070(6) 0.057(6) -0.007(5) 0.004(5) 0.031(5)
C49B 0.092(7) 0.040(4) 0.029(4) -0.005(3) 0.012(4) 0.014(4)
C50 0.082(3) 0.064(3) 0.052(3) -0.022(2) 0.014(2) 0.001(3)
C51 0.064(3) 0.045(2) 0.049(2) -0.0120(19) -0.009(2) 0.001(2)

loop_
_atom_type_symbol
_atom_type_description
_atom_type_scat_dispersion_real
_atom_type_scat_dispersion_imag
_atom_type_scat_source
C C 0.0033 0.0016 'International Tables Vol C Tables 4.2.6.8 and 6.1.1.4'
O O 0.0106 0.0060 'International Tables Vol C Tables 4.2.6.8 and 6.1.1.4'
Zn Zn 0.2839 1.4301 'International Tables Vol C Tables 4.2.6.8 and 6.1.1.4'
H H 0.0000 0.0000 'International Tables Vol C Tables 4.2.6.8 and 6.1.1.4'
N N 0.0061 0.0033 'International Tables Vol C Tables 4.2.6.8 and 6.1.1.4'

loop_
_geom_angle_atom_site_label_1
_geom_angle_atom_site_label_2
_geom_angle_atom_site_label_3
_geom_angle
O2 Zn1 N1 118.99(10)
O2 Zn1 N8 111.43(10)
N1 Zn1 N8 129.26(10)
O2 Zn1 N7 99.18(10)
N1 Zn1 N7 91.69(10)
N8 Zn1 N7 74.66(10)
O2 Zn1 N9 95.33(10)
N1 Zn1 N9 106.30(10)
N8 Zn1 N9 73.09(10)
N7 Zn1 N9 147.60(10)
O4 Zn2 N6 116.93(11)
O4 Zn2 N3 116.72(10)
N6 Zn2 N3 126.10(11)
O4 Zn2 N2 100.49(10)
N6 Zn2 N2 90.56(10)
N3 Zn2 N2 75.14(10)
O4 Zn2 N4 94.40(10)
N6 Zn2 N4 107.13(11)
N3 Zn2 N4 73.45(10)
N2 Zn2 N4 148.58(10)
C47 O2 Zn1 119.7(3)
C51 O4 Zn2 115.3(3)
N2 N1 C7 108.4(3)
N2 N1 Zn1 110.95(18)
C7 N1 Zn1 140.6(2)
C9 N2 N1 107.8(2)
C9 N2 Zn2 114.5(2)
N1 N2 Zn2 137.6(2)
C10 N3 C14 120.1(3)
C10 N3 Zn2 119.0(2)
C14 N3 Zn2 120.9(2)
N5 N4 C15 104.6(3)
N5 N4 Zn2 140.0(2)
C15 N4 Zn2 115.4(2)
N4 N5 C17 114.1(3)
C30 N6 N7 108.2(3)
C30 N6 Zn2 138.9(2)
N7 N6 Zn2 112.4(2)
C32 N7 N6 107.5(3)
C32 N7 Zn1 115.9(2)
N6 N7 Zn1 136.5(2)
C33 N8 C37 119.9(3)
C33 N8 Zn1 118.9(2)
C37 N8 Zn1 121.2(2)
C38 N9 N10 104.9(3)
C38 N9 Zn1 113.7(2)
N10 N9 Zn1 141.4(2)
N9 N10 C40 112.7(3)
C2 C1 C6 121.7(4)
C3 C2 C1 119.8(5)
C2 C3 C4 120.3(4)
C3 C4 C5 120.4(4)
C4 C5 C6 119.9(4)
C1 C6 C5 117.9(3)
C1 C6 C7 120.0(3)
C5 C6 C7 122.1(3)
N1 C7 C8 109.1(3)
N1 C7 C6 122.8(3)
C8 C7 C6 128.1(3)
C7 C8 C9 104.9(3)
N2 C9 C8 109.7(3)
N2 C9 C10 117.0(3)
C8 C9 C10 133.3(3)
N3 C10 C11 121.0(3)
N3 C10 C9 114.2(3)
C11 C10 C9 124.7(3)
C12 C11 C10 118.7(3)
C13 C12 C11 119.8(3)
C12 C13 C14 119.1(3)
N3 C14 C13 121.2(3)
N3 C14 C15 113.4(3)
C13 C14 C15 125.4(3)
N4 C15 C16 110.8(3)
N4 C15 C14 116.8(3)
C16 C15 C14 132.4(3)
C17 C16 C15 106.0(3)
N5 C17 C16 104.5(3)
N5 C17 C18 123.7(3)
C16 C17 C18 131.8(3)
C23 C18 C19 118.0(4)
C23 C18 C17 122.3(4)
C19 C18 C17 119.7(4)
C18 C19 C20 121.1(5)
C21 C20 C19 120.0(5)
C20 C21 C22 119.3(4)
C23 C22 C21 120.0(5)
C22 C23 C18 121.5(5)
C25 C24 C29 121.2(3)
C24 C25 C26 119.5(4)
C27 C26 C25 119.8(4)
C28 C27 C26 120.8(4)
C27 C28 C29 120.3(4)
C24 C29 C28 118.5(3)
C24 C29 C30 120.6(3)
C28 C29 C30 121.0(3)
N6 C30 C31 109.6(3)
N6 C30 C29 121.0(3)
C31 C30 C29 129.4(3)
C32 C31 C30 104.2(3)
N7 C32 C31 110.4(3)
N7 C32 C33 115.9(3)
C31 C32 C33 133.7(3)
N8 C33 C34 121.2(3)
N8 C33 C32 114.5(3)
C34 C33 C32 124.3(3)
C35 C34 C33 118.4(4)
C36 C35 C34 120.3(4)
C35 C36 C37 118.9(3)
N8 C37 C36 121.2(3)
N8 C37 C38 114.1(3)
C36 C37 C38 124.7(3)
N9 C38 C39 110.9(3)
N9 C38 C37 117.8(3)
C39 C38 C37 131.2(3)
C40 C39 C38 105.8(3)
N10 C40 C39 105.6(3)
N10 C40 C41 123.9(4)
C39 C40 C41 130.6(4)
C42 C41 C46 119.3(4)
C42 C41 C40 119.7(4)
C46 C41 C40 121.0(4)
C41 C42 C43 119.8(5)
C44 C43 C42 120.7(5)
C45 C44 C43 119.7(5)
C44 C45 C46 120.8(5)
C45 C46 C41 119.6(5)
O1 C47 O2 124.8(4)
O1 C47 C48 118.3(4)
O2 C47 C48 116.8(4)
C49A C48 C47 115.5(5)
C49A C48 C49B 60.7(5)
C47 C48 C49B 115.9(4)
C48 C49A C49B 63.1(5)
C48 C49A C50 115.5(7)
C49B C49A C50 58.1(5)
C50 C49B C49A 62.5(5)
C50 C49B C48 113.2(6)
C49A C49B C48 56.2(5)
C51 C50 C49B 112.4(4)
C51 C50 C49A 112.8(4)
C49B C50 C49A 59.4(5)
O3 C51 O4 122.5(4)
O3 C51 C50 118.6(4)
O4 C51 C50 118.8(4)

loop_
_geom_bond_atom_site_label_1
_geom_bond_atom_site_label_2
_geom_bond_distance
Zn1 O2 1.966(2)
Zn1 N1 2.005(3)
Zn1 N8 2.123(3)
Zn1 N7 2.172(3)
Zn1 N9 2.305(3)
Zn2 O4 1.970(2)
Zn2 N6 2.003(3)
Zn2 N3 2.114(3)
Zn2 N2 2.191(3)
Zn2 N4 2.238(3)
O1 C47 1.232(5)
O2 C47 1.270(5)
O3 C51 1.247(5)
O4 C51 1.269(4)
N1 N2 1.356(3)
N1 C7 1.362(4)
N2 C9 1.350(4)
N3 C10 1.343(4)
N3 C14 1.347(4)
N4 N5 1.325(4)
N4 C15 1.328(4)
N5 C17 1.343(4)
N6 C30 1.354(4)
N6 N7 1.357(3)
N7 C32 1.346(4)
N8 C33 1.336(4)
N8 C37 1.353(4)
N9 C38 1.332(4)
N9 N10 1.341(4)
N10 C40 1.349(4)
C1 C2 1.365(6)
C1 C6 1.394(5)
C2 C3 1.365(7)
C3 C4 1.374(6)
C4 C5 1.385(5)
C5 C6 1.395(5)
C6 C7 1.469(5)
C7 C8 1.381(5)
C8 C9 1.393(5)
C9 C10 1.461(4)
C10 C11 1.390(4)
C11 C12 1.382(5)
C12 C13 1.376(5)
C13 C14 1.382(5)
C14 C15 1.469(5)
C15 C16 1.385(5)
C16 C17 1.382(5)
C17 C18 1.474(5)
C18 C23 1.373(5)
C18 C19 1.374(5)
C19 C20 1.376(6)
C20 C21 1.369(7)
C21 C22 1.375(7)
C22 C23 1.365(6)
C24 C25 1.381(5)
C24 C29 1.384(5)
C25 C26 1.382(5)
C26 C27 1.374(5)
C27 C28 1.372(5)
C28 C29 1.392(5)
C29 C30 1.482(4)
C30 C31 1.385(5)
C31 C32 1.383(5)
C32 C33 1.463(5)
C33 C34 1.388(5)
C34 C35 1.380(5)
C35 C36 1.367(5)
C36 C37 1.377(5)
C37 C38 1.465(5)
C38 C39 1.387(5)
C39 C40 1.380(5)
C40 C41 1.473(5)
C41 C42 1.383(5)
C41 C46 1.397(6)
C42 C43 1.384(6)
C43 C44 1.370(8)
C44 C45 1.370(7)
C45 C46 1.379(6)
C47 C48 1.529(6)
C48 C49A 1.464(10)
C48 C49B 1.572(10)
C49A C49B 1.537(13)
C49A C50 1.583(11)
C49B C50 1.515(8)
C50 C51 1.512(6)
